data_7135004
loop_
_publ_author_name
'Kenny, Mitchell S.'
'G&#x142;adysiak, Andrzej'
'Lessard, Jacob M.'
'Pyle, Dylan'
'Stylianou, Kyriakos C.'

_publ_section_title
;
 Stacked, twisted, and porous: structural diversity in photoactive
 porphyrin-based metal-organic frameworks.
;
_journal_issue 95
_journal_name_full 'Chemical communications (Cambridge, England)'
_journal_page_first 18906
_journal_page_last 18909
_journal_paper_doi 10.1039/d5cc03635f
_journal_volume 61
_journal_year 2025
_chemical_formula_moiety 'C58 H33 N14 O8.5 Pd Zn3, [+ solvents]'
_chemical_formula_sum 'C58 H33 N14 O8.5 Pd Zn3'
_chemical_formula_weight 1364.49
_space_group_crystal_system orthorhombic
_space_group_IT_number 68
_space_group_name_Hall '-C 2a 2ac'
_space_group_name_H-M_alt 'C c c a :2'
_atom_sites_solution_hydrogens geom
_atom_sites_solution_primary dual
_audit_creation_date 2025-07-25
_audit_creation_method
;
Olex2 1.5
(compiled 2025.07.13 svn.rb7424aed for OlexSys, GUI svn.r7311)
;
_audit_update_record
;
2025-07-26 deposited with the CCDC.	2025-09-16 downloaded from the CCDC.
;
_cell_angle_alpha 90
_cell_angle_beta 90
_cell_angle_gamma 90
_cell_formula_units_Z 8
_cell_length_a 33.8282(6)
_cell_length_b 10.4006(2)
_cell_length_c 43.8964(8)
_cell_measurement_reflns_used 13689
_cell_measurement_temperature 173.00(10)
_cell_measurement_theta_max 74.4380
_cell_measurement_theta_min 4.5480
_cell_volume 15444.2(5)
_computing_cell_refinement 'CrysAlisPro 1.171.43.128a (Rigaku OD, 2024)'
_computing_data_collection 'CrysAlisPro system (CCD 43.128a 64-bit (release 20-06-2024))'
_computing_data_reduction 'CrysAlisPro 1.171.43.128a (Rigaku OD, 2024)'
_computing_molecular_graphics 'Olex2 1.5 (Dolomanov et al., 2009)'
_computing_publication_material 'Olex2 1.5 (Dolomanov et al., 2009)'
_computing_structure_refinement 'SHELXL 2019/3 (Sheldrick, 2015)'
_computing_structure_solution 'SHELXT 2018/2 (Sheldrick, 2018)'
_diffrn_ambient_environment N~2~
_diffrn_ambient_temperature 173.00(10)
_diffrn_detector 'Hybrid Pixel Array Detector'
_diffrn_detector_area_resol_mean 10.0000
_diffrn_detector_type HyPix
_diffrn_measured_fraction_theta_full 0.989
_diffrn_measured_fraction_theta_max 0.938
_diffrn_measurement_details
;
List of Runs (angles in degrees, time in seconds):

  # Type    Start    End  Width  t~exp~   \w     \q     \k     \f   Frames
#--------------------------------------------------------------------------
  1  \w   -115.00 -26.00   1.00    4.33    --  -46.74 -75.00 -80.00   89
  2  \w    -65.00 -21.00   1.00    4.33    --  -46.74  75.00  46.00   44
  3  \w     47.00  72.00   1.00    4.33    --   46.74  75.00  46.00   25
  4  \w    -23.00  23.00   1.00    4.33    --   46.74 -75.00 -80.00   46
  5  \w   -144.00-117.00   1.00   32.13    --  -91.75 -75.00 -80.00   27
  6  \w    -71.00 -45.00   1.00   32.13    --  -91.75  75.00  46.00   26
  7  \w    122.00 176.00   1.00   32.13    --  103.49  75.00  46.00   54
  8  \w     46.00  74.00   1.00   32.13    --  103.49 -75.00 -80.00   28
  9  \w    -27.00  23.00   1.00    4.33    --  -46.74  19.00  60.00   50
 10  \w    -20.00  20.00   1.00    4.33    --   46.74 -19.00 -60.00   40
 11  \w   -157.00 -95.00   1.00   32.13    --  -91.75-125.00-120.00   62
 12  \w    -51.00 -26.00   1.00   32.13    --  -91.75  45.00 150.00   25
 13  \w   -153.00-122.00   1.00   32.13    --  -91.75 -61.00   0.00   31
 14  \w    -47.00 -20.00   1.00   32.13    --  -91.75  45.00-150.00   27
 15  \w    -47.00 -21.00   1.00   32.13    --  -91.75  45.00-180.00   26
 16  \w    -50.00 -24.00   1.00   32.13    --  -91.75  45.00-120.00   26
 17  \w     31.00  56.00   1.00   32.13    --  103.49 -61.00-180.00   25
 18  \w     41.00  67.00   1.00   32.13    --  103.49 -61.00 -30.00   26
 19  \w    134.00 175.00   1.00   32.13    --  103.49  15.00 -30.00   41
 20  \w     91.00 118.00   1.00   32.13    --  103.49  15.00 -30.00   27
 21  \w     43.00  70.00   1.00   32.13    --  103.49 -61.00  60.00   27
;
_diffrn_measurement_device 'four-circle diffractometer'
_diffrn_measurement_device_type 'XtaLAB Synergy, Dualflex, HyPix'
_diffrn_measurement_method '\w scans'
_diffrn_orient_matrix_type 'CrysAlisPro convention (1999,Acta A55,543-557)'
_diffrn_orient_matrix_UB_11 -0.0092944000
_diffrn_orient_matrix_UB_12 -0.0849931000
_diffrn_orient_matrix_UB_13 0.0278507000
_diffrn_orient_matrix_UB_21 -0.0442050000
_diffrn_orient_matrix_UB_22 0.0015426000
_diffrn_orient_matrix_UB_23 -0.0084746000
_diffrn_orient_matrix_UB_31 0.0058836000
_diffrn_orient_matrix_UB_32 -0.1213060000
_diffrn_orient_matrix_UB_33 -0.0195852000
_diffrn_radiation_monochromator mirror
_diffrn_radiation_probe x-ray
_diffrn_radiation_type 'Cu K\a'
_diffrn_radiation_wavelength 1.54184
_diffrn_reflns_av_R_equivalents 0.0420
_diffrn_reflns_av_unetI/netI 0.0254
_diffrn_reflns_Laue_measured_fraction_full 0.989
_diffrn_reflns_Laue_measured_fraction_max 0.938
_diffrn_reflns_limit_h_max 42
_diffrn_reflns_limit_h_min -41
_diffrn_reflns_limit_k_max 9
_diffrn_reflns_limit_k_min -12
_diffrn_reflns_limit_l_max 46
_diffrn_reflns_limit_l_min -53
_diffrn_reflns_number 33195
_diffrn_reflns_point_group_measured_fraction_full 0.989
_diffrn_reflns_point_group_measured_fraction_max 0.938
_diffrn_reflns_theta_full 67.684
_diffrn_reflns_theta_max 75.742
_diffrn_reflns_theta_min 3.299
_diffrn_source 'micro-focus sealed X-ray tube'
_diffrn_source_type 'PhotonJet (Cu) X-ray Source'
_exptl_absorpt_coefficient_mu 3.331
_exptl_absorpt_correction_T_max 1.000
_exptl_absorpt_correction_T_min 0.092
_exptl_absorpt_correction_type gaussian
_exptl_absorpt_process_details
;
CrysAlisPro 1.171.43.128a (Rigaku Oxford Diffraction, 2024)
Numerical absorption correction based on gaussian integration over
a multifaceted crystal model
Empirical absorption correction using spherical harmonics,
implemented in SCALE3 ABSPACK scaling algorithm.
;
_exptl_crystal_colour 'clear dark orange'
_exptl_crystal_colour_lustre clear
_exptl_crystal_colour_modifier dark
_exptl_crystal_colour_primary orange
_exptl_crystal_density_diffrn 1.174
_exptl_crystal_description hexagonal
_exptl_crystal_F_000 5464
_exptl_crystal_size_max 0.421
_exptl_crystal_size_mid 0.294
_exptl_crystal_size_min 0.046
_refine_diff_density_max 2.238
_refine_diff_density_min -1.455
_refine_diff_density_rms 0.138
_refine_ls_extinction_method none
_refine_ls_goodness_of_fit_ref 1.681
_refine_ls_hydrogen_treatment mixed
_refine_ls_matrix_type full
_refine_ls_number_parameters 385
_refine_ls_number_reflns 7550
_refine_ls_number_restraints 266
_refine_ls_restrained_S_all 1.768
_refine_ls_R_factor_all 0.1102
_refine_ls_R_factor_gt 0.1008
_refine_ls_shift/su_max 0.006
_refine_ls_shift/su_mean 0.000
_refine_ls_structure_factor_coef Fsqd
_refine_ls_weighting_details 'w=1/[\s^2^(Fo^2^)+(0.2000P)^2^] where P=(Fo^2^+2Fc^2^)/3'
_refine_ls_weighting_scheme calc
_refine_ls_wR_factor_gt 0.3503
_refine_ls_wR_factor_ref 0.3716
_reflns_Friedel_coverage 0.000
_reflns_number_gt 6206
_reflns_number_total 7550
_reflns_threshold_expression 'I > 2\s(I)'
_cod_data_source_file d5cc03635f2.cif
_cod_data_source_block BVR-28
_cod_depositor_comments 'Adding full bibliography for 7135001--7135004.cif.'
_cod_original_sg_symbol_Hall '-C 2b 2bc'
_cod_original_sg_symbol_H-M 'C c c a'
_cod_original_formula_sum 'C58 H33 N14 O8.50 Pd Zn3'
_cod_database_code 7135004
_shelx_shelxl_version_number 2019/3
_shelx_space_group_comment
;
The symmetry employed for this shelxl refinement is uniquely defined
by the following loop, which should always be used as a source of
symmetry information in preference to the above space-group names.
They are only intended as comments.
;
_olex2_refinement_description
;
1. Fixed Uiso
 At 1.2 times of:
  All C(H) groups, All N(H,H) groups
2. Restrained distances
 C19-C20 = C20-C14 = C14-C15 = C15-C16 = C16-C17 = C17-C19
 1.39 with sigma of 0.01
 C6-C5 = C5-C4 = C4-C3 = C3-C2 = C2-C7 = C7-C6
 1.39 with sigma of 0.01
 C19-C14 \\sim C20-C15 \\sim C14-C16 \\sim C15-C17 \\sim C16-C19 \\sim C17-C20
 with sigma of 0.02
 C6-C4 \\sim C5-C3 \\sim C4-C2 \\sim C3-C7 \\sim C2-C6 \\sim C7-C5
 with sigma of 0.02
3. Restrained planarity
 C14, C15, C16, C17, C19, C20
 with sigma of 0.1
 C2, C3, C4, C5, C6, C7
 with sigma of 0.1
 C21, C22, C13, N2
 with sigma of 0
 C13, C22, C21, N2
 with sigma of 0.02
 C13, C21, N2, C22
 with sigma of 0.001
 C22, N2, N1, N3, Pd1
 with sigma of 0.1
 N1, N3, C23, Pd1, N2, C22
 with sigma of 0.02
4. Uiso/Uaniso restraints and constraints
C20 \\sim C19 \\sim C17 \\sim C16 \\sim C15 \\sim C14: within 2A with sigma of
0.04 and sigma for terminal atoms of 0.08 within 2A
C16 \\sim C17 \\sim C19 \\sim C20 \\sim C14 \\sim C15: within 2A with sigma of
0.01 and sigma for terminal atoms of 0.02 within 2A
C6 \\sim C5 \\sim C4 \\sim C3 \\sim C2 \\sim C7: within 2A with sigma of 0.01
and sigma for terminal atoms of 0.02 within 2A
O3 \\sim C18 \\sim O4: within 2A with sigma of 0.01 and sigma for terminal
atoms of 0.02 within 2A
Uanis(N1) \\sim Ueq, Uanis(C12) \\sim Ueq, Uanis(C13) \\sim Ueq, Uanis(C21)
\\sim Ueq, Uanis(C22) \\sim Ueq, Uanis(N2) \\sim Ueq, Uanis(C11) \\sim Ueq,
Uanis(C10) \\sim Ueq, Uanis(C9) \\sim Ueq, Uanis(C8) \\sim Ueq, Uanis(C24)
\\sim Ueq, Uanis(N3) \\sim Ueq, Uanis(C23) \\sim Ueq, Uanis(C5) \\sim Ueq,
Uanis(C14) \\sim Ueq: with sigma of 0.1 and sigma for terminal atoms of 0.2
Uanis(C14) \\sim Ueq, Uanis(C13) \\sim Ueq, Uanis(C22) \\sim Ueq, Uanis(C21)
\\sim Ueq, Uanis(N2) \\sim Ueq, Uanis(C12) \\sim Ueq, Uanis(C11) \\sim Ueq,
Uanis(C10) \\sim Ueq, Uanis(C9) \\sim Ueq, Uanis(N1) \\sim Ueq, Uanis(N3) \\sim
Ueq, Uanis(C8) \\sim Ueq, Uanis(C24) \\sim Ueq, Uanis(C23) \\sim Ueq, Uanis(C5)
\\sim Ueq: with sigma of 0.05 and sigma for terminal atoms of 0.1
Uanis(C18) \\sim Ueq: with sigma of 0.02 and sigma for terminal atoms of 0.04
Uanis(C21) \\sim Ueq, Uanis(C22) \\sim Ueq: with sigma of 0.02 and sigma for
terminal atoms of 0.04
Uanis(C16) \\sim Ueq, Uanis(C17) \\sim Ueq, Uanis(C19) \\sim Ueq, Uanis(C20)
\\sim Ueq, Uanis(C14) \\sim Ueq, Uanis(C15) \\sim Ueq, Uanis(C11) \\sim Ueq:
with sigma of 0.02 and sigma for terminal atoms of 0.04
5. Others
 Fixed Sof: H1A(0.5)
6.a Aromatic/amide H refined with riding coordinates:
 N1A(H1A), C2A(H2A), C3(H3), C4(H4), C6(H6), C7(H7), C8A(H8A), C10(H10),
 C11(H11), C15(H15), C16(H16), C19(H19), C20(H20), C22(H22), C23(H23)
6.b X=CH2 refined with riding coordinates:
 N10A(H10A,H10B)
;
_platon_squeeze_special_details
;
A solvent mask was calculated and 1808 electrons were 
found in a volume of 6188\%A^3^ in 3 voids per unit cell. 
This is consistent with the presence of 
5.5 DMF molecules (C3H7NO) per Formula Unit 
which account for 1760 electrons 
per unit cell.
;
_platon_squeeze_void_probe_radius 1.20
_olex2_submission_special_instructions 'No special instructions were received'
_oxdiff_exptl_absorpt_empirical_details
;
Empirical correction (ABSPACK) includes:
- Absorption correction using spherical harmonics
- Frame scaling
;
_oxdiff_exptl_absorpt_empirical_full_max 1.887
_oxdiff_exptl_absorpt_empirical_full_min 0.554

loop_
_space_group_symop_operation_xyz
'x, y, z'
'-x+1/2, -y, z'
'-x, y, -z+1/2'
'x+1/2, -y, -z+1/2'
'x+1/2, y+1/2, z'
'-x+1, -y+1/2, z'
'-x+1/2, y+1/2, -z+1/2'
'x+1, -y+1/2, -z+1/2'
'-x, -y, -z'
'x-1/2, y, -z'
'x, -y, z-1/2'
'-x-1/2, y, z-1/2'
'-x+1/2, -y+1/2, -z'
'x, y+1/2, -z'
'x+1/2, -y+1/2, z-1/2'
'-x, y+1/2, z-1/2'

loop_
_atom_site_label
_atom_site_type_symbol
_atom_site_fract_x
_atom_site_fract_y
_atom_site_fract_z
_atom_site_U_iso_or_equiv
_atom_site_adp_type
_atom_site_occupancy
_atom_site_site_symmetry_order
_atom_site_calc_flag
_atom_site_refinement_flags_posn
_atom_site_refinement_flags_adp
_atom_site_refinement_flags_occupancy
_atom_site_disorder_assembly
_atom_site_disorder_group
Pd1 Pd 0.750000 0.500000 0.53870(2) 0.2304(13) Uani 1 2 d S T P . .
Zn1 Zn 0.500000 0.750000 0.36420(2) 0.0626(4) Uani 1 2 d S T P . .
Zn2 Zn 0.53686(2) 0.87207(7) 0.73026(2) 0.0566(3) Uani 1 1 d . . . . .
O1 O 0.57283(14) 0.7693(5) 0.70579(11) 0.0820(12) Uani 1 1 d . . . . .
O2 O 0.5989(2) 0.9556(6) 0.69464(12) 0.0998(16) Uani 1 1 d . . . . .
O3 O 0.5419(3) 0.8481(10) 0.4054(2) 0.153(3) Uani 1 1 d . U . . .
O5 O 0.500000 0.750000 0.750000 0.0485(13) Uani 1 4 d S T P . .
O4 O 0.54949(19) 0.6777(7) 0.38042(11) 0.1070(17) Uani 1 1 d . U . . .
N1A N 0.39406(18) 0.6353(7) 0.28324(14) 0.0943(19) Uani 1 1 d . . . . .
H1A H 0.367167 0.673137 0.280247 0.19(10) Uiso 0.5 1 calc R . P . .
N1 N 0.6973(2) 0.5903(11) 0.53874(12) 0.198(7) Uani 1 1 d . U . . .
N2 N 0.750000 0.500000 0.4921(2) 0.204(10) Uani 1 2 d S TU P . .
N3 N 0.750000 0.500000 0.58512(18) 0.147(6) Uani 1 2 d S TU P . .
N3A N 0.44352(15) 0.4945(5) 0.26371(11) 0.0671(11) Uani 1 1 d . . . . .
N7A N 0.48287(15) 0.6164(4) 0.33320(10) 0.0645(11) Uani 1 1 d . . . . .
N9A N 0.50179(15) 0.4808(4) 0.29547(11) 0.0631(10) Uani 1 1 d . . . . .
N10A N 0.4005(2) 0.7428(7) 0.32927(14) 0.0981(19) Uani 1 1 d . . . . .
H10A H 0.376700 0.775030 0.326390 0.118 Uiso 1 1 calc R U . . .
H10B H 0.413887 0.762703 0.345778 0.118 Uiso 1 1 calc R U . . .
C1 C 0.5955(2) 0.8407(7) 0.69014(14) 0.0759(16) Uani 1 1 d . . . . .
C2 C 0.6175(2) 0.7792(6) 0.66451(14) 0.0899(19) Uani 1 1 d D U . . .
C2A C 0.40892(19) 0.5572(8) 0.26280(15) 0.0817(18) Uani 1 1 d . . . . .
H2A H 0.393237 0.543385 0.245149 0.098 Uiso 1 1 calc R U . . .
C3 C 0.6380(3) 0.8541(8) 0.64427(17) 0.119(3) Uani 1 1 d D U . . .
H3 H 0.637362 0.945098 0.646158 0.143 Uiso 1 1 calc R U . . .
C4A C 0.46479(16) 0.5225(5) 0.28882(11) 0.0586(12) Uani 1 1 d . . . . .
C4 C 0.6596(3) 0.7975(9) 0.62102(18) 0.131(3) Uani 1 1 d D U . . .
H4 H 0.673665 0.850192 0.607053 0.157 Uiso 1 1 calc R U . . .
C5 C 0.6610(3) 0.6646(9) 0.61790(16) 0.117(2) Uani 1 1 d D U . . .
C5A C 0.45324(17) 0.6070(6) 0.31132(12) 0.0623(12) Uani 1 1 d . . . . .
C6 C 0.6386(3) 0.5903(9) 0.6378(2) 0.133(3) Uani 1 1 d D U . . .
H6 H 0.637495 0.499710 0.635126 0.160 Uiso 1 1 calc R U . . .
C6A C 0.4158(2) 0.6652(7) 0.30902(13) 0.0756(15) Uani 1 1 d . . . . .
C7 C 0.6181(3) 0.6465(7) 0.66129(19) 0.116(2) Uani 1 1 d D U . . .
H7 H 0.604218 0.594086 0.675436 0.139 Uiso 1 1 calc R U . . .
C8A C 0.51036(18) 0.5364(6) 0.32186(13) 0.0705(14) Uani 1 1 d . . . . .
H8A H 0.534572 0.520524 0.332159 0.085 Uiso 1 1 calc R U . . .
C8 C 0.6860(3) 0.6047(14) 0.59349(17) 0.145(5) Uani 1 1 d . U . . .
C9 C 0.6739(3) 0.6142(14) 0.56379(17) 0.147(5) Uani 1 1 d . U . . .
C10 C 0.6361(3) 0.6570(13) 0.55425(18) 0.128(4) Uani 1 1 d . U . . .
H10 H 0.615529 0.688578 0.566991 0.154 Uiso 1 1 calc R U . . .
C11 C 0.6347(3) 0.6443(13) 0.5234(2) 0.134(4) Uani 1 1 d . U . . .
H11 H 0.612434 0.657390 0.510624 0.161 Uiso 1 1 calc R U . . .
C12 C 0.6730(4) 0.6078(19) 0.51435(19) 0.194(8) Uani 1 1 d . U . . .
C13 C 0.68374(14) 0.5871(2) 0.4843(2) 0.207(8) Uani 1 1 d . U . . .
C14 C 0.6559(3) 0.6457(11) 0.4603(2) 0.151(3) Uani 1 1 d D U . . .
C15 C 0.6430(4) 0.7748(11) 0.4585(2) 0.167(4) Uani 1 1 d D U . . .
H15 H 0.654518 0.837480 0.471513 0.200 Uiso 1 1 calc R U . . .
C16 C 0.6135(4) 0.8121(11) 0.4378(2) 0.164(4) Uani 1 1 d D U . . .
H16 H 0.606171 0.899862 0.435770 0.197 Uiso 1 1 calc R U . . .
C17 C 0.5951(4) 0.7170(11) 0.4204(2) 0.151(3) Uani 1 1 d D U . . .
C18 C 0.5602(4) 0.7440(13) 0.4011(2) 0.125(3) Uani 1 1 d . U . . .
C19 C 0.6094(4) 0.5934(11) 0.4202(2) 0.155(3) Uani 1 1 d D U . . .
H19 H 0.599562 0.532917 0.405879 0.186 Uiso 1 1 calc R U . . .
C20 C 0.6385(4) 0.5568(11) 0.4410(3) 0.161(3) Uani 1 1 d D U . . .
H20 H 0.646422 0.469263 0.442026 0.193 Uiso 1 1 calc R U . . .
C21 C 0.72018(6) 0.54143(7) 0.4745(2) 0.173(6) Uani 1 1 d . U . . .
C22 C 0.73203(17) 0.5310(2) 0.4435(3) 0.203(7) Uani 1 1 d . U . . .
H22 H 0.717903 0.561067 0.426160 0.244 Uiso 1 1 calc R U . . .
C23 C 0.7331(3) 0.5288(6) 0.6346(2) 0.191(8) Uani 1 1 d . U . . .
H23 H 0.718699 0.555476 0.652024 0.229 Uiso 1 1 calc R U . . .
C24 C 0.7213(3) 0.5453(15) 0.60358(17) 0.156(6) Uani 1 1 d . U . . .

loop_
_atom_site_aniso_label
_atom_site_aniso_U_11
_atom_site_aniso_U_22
_atom_site_aniso_U_33
_atom_site_aniso_U_23
_atom_site_aniso_U_13
_atom_site_aniso_U_12
Pd1 0.1366(10) 0.521(3) 0.0335(5) 0.000 0.000 0.2144(16)
Zn1 0.0670(6) 0.0828(7) 0.0378(5) 0.000 0.000 0.0206(5)
Zn2 0.0484(5) 0.0788(6) 0.0427(5) 0.0059(2) 0.0099(2) 0.0058(3)
O1 0.068(2) 0.109(3) 0.069(2) 0.008(2) 0.029(2) 0.020(2)
O2 0.110(4) 0.115(4) 0.074(3) 0.010(3) 0.025(3) 0.015(3)
O3 0.146(7) 0.190(7) 0.124(6) -0.005(5) -0.026(5) 0.048(6)
O5 0.043(3) 0.068(3) 0.034(3) 0.000 0.000 0.000
O4 0.110(4) 0.158(4) 0.054(2) 0.017(3) -0.017(2) 0.028(4)
N1A 0.065(3) 0.144(5) 0.074(3) -0.009(3) -0.018(3) 0.035(3)
N1 0.140(7) 0.417(17) 0.038(3) -0.007(5) -0.005(3) 0.191(10)
N2 0.131(10) 0.43(3) 0.048(5) 0.000 0.000 0.161(14)
N3 0.107(7) 0.300(16) 0.035(4) 0.000 0.000 0.113(9)
N3A 0.056(2) 0.095(3) 0.050(2) 0.004(2) -0.0048(19) 0.010(2)
N7A 0.065(3) 0.086(3) 0.043(2) -0.0033(18) -0.0034(18) 0.011(2)
N9A 0.060(2) 0.077(3) 0.053(2) -0.0089(18) -0.007(2) 0.010(2)
N10A 0.085(4) 0.133(5) 0.076(3) -0.018(3) 0.001(3) 0.049(4)
C1 0.066(3) 0.101(4) 0.061(3) 0.012(3) 0.010(3) 0.020(3)
C2 0.080(4) 0.127(5) 0.063(3) 0.019(3) 0.026(3) 0.040(4)
C2A 0.058(3) 0.120(5) 0.067(3) 0.003(3) -0.015(3) 0.023(3)
C3 0.114(5) 0.156(6) 0.086(4) 0.017(4) 0.036(4) 0.017(5)
C4A 0.053(3) 0.075(3) 0.047(3) -0.001(2) -0.0003(19) 0.006(2)
C4 0.117(5) 0.196(7) 0.080(4) 0.022(5) 0.044(4) 0.024(6)
C5 0.102(4) 0.187(6) 0.062(3) 0.023(4) 0.026(3) 0.070(5)
C5A 0.054(3) 0.085(3) 0.048(3) 0.005(2) -0.001(2) 0.008(2)
C6 0.143(6) 0.165(6) 0.092(5) 0.007(5) 0.045(4) 0.051(5)
C6A 0.069(3) 0.103(4) 0.055(3) 0.002(3) -0.002(3) 0.022(3)
C7 0.129(5) 0.133(5) 0.085(4) 0.005(4) 0.051(4) 0.033(5)
C8A 0.064(3) 0.096(4) 0.051(3) -0.009(2) -0.009(2) 0.018(3)
C8 0.105(6) 0.283(14) 0.048(4) 0.006(5) 0.003(3) 0.106(8)
C9 0.094(6) 0.299(14) 0.049(3) 0.013(5) 0.012(3) 0.112(8)
C10 0.092(5) 0.231(11) 0.062(4) 0.014(5) 0.006(4) 0.076(7)
C11 0.109(6) 0.223(10) 0.070(4) 0.001(5) -0.018(4) 0.082(7)
C12 0.118(7) 0.41(2) 0.052(4) 0.002(7) -0.010(4) 0.162(11)
C13 0.125(9) 0.45(2) 0.047(4) -0.015(8) -0.005(4) 0.147(13)
C14 0.138(6) 0.233(8) 0.083(5) -0.009(5) -0.028(4) 0.075(6)
C15 0.145(7) 0.249(8) 0.107(5) 0.001(6) -0.040(5) 0.054(6)
C16 0.153(7) 0.238(8) 0.103(5) 0.005(6) -0.046(5) 0.044(7)
C17 0.158(7) 0.216(7) 0.078(4) -0.002(5) -0.028(5) 0.047(6)
C18 0.120(6) 0.170(7) 0.084(5) 0.001(5) -0.006(4) 0.043(5)
C19 0.169(7) 0.209(7) 0.085(5) -0.025(5) -0.022(5) 0.065(6)
C20 0.153(7) 0.224(7) 0.105(5) -0.028(5) -0.017(5) 0.076(6)
C21 0.127(8) 0.312(15) 0.078(6) 0.001(8) -0.014(6) 0.089(10)
C22 0.160(11) 0.350(17) 0.101(9) 0.016(10) -0.014(8) 0.091(12)
C23 0.154(10) 0.37(2) 0.050(4) -0.011(7) 0.001(5) 0.163(12)
C24 0.118(7) 0.305(15) 0.045(3) 0.016(5) 0.013(4) 0.123(9)

loop_
_atom_type_symbol
_atom_type_description
_atom_type_scat_dispersion_real
_atom_type_scat_dispersion_imag
_atom_type_scat_source
C C 0.0181 0.0091 'International Tables Vol C Tables 4.2.6.8 and 6.1.1.4'
H H 0.0000 0.0000 'International Tables Vol C Tables 4.2.6.8 and 6.1.1.4'
N N 0.0311 0.0180 'International Tables Vol C Tables 4.2.6.8 and 6.1.1.4'
O O 0.0492 0.0322 'International Tables Vol C Tables 4.2.6.8 and 6.1.1.4'
Pd Pd 0.1215 3.9337 'International Tables Vol C Tables 4.2.6.8 and 6.1.1.4'
Zn Zn -1.5491 0.6778 'International Tables Vol C Tables 4.2.6.8 and 6.1.1.4'

loop_
_exptl_crystal_face_index_h
_exptl_crystal_face_index_k
_exptl_crystal_face_index_l
_exptl_crystal_face_perp_dist
1 -1 2 0.1618
-1 1 -1 0.1613
0 0 -1 0.1690
0 0 1 0.1253
0 -1 -2 0.2174
1 0 -2 0.1579
-1 0 2 0.1069
-2 0 1 0.0504
-1 0 0 0.0113
1 0 0 0.0346
1 0 1 0.0838
-1 0 -1 0.0953

loop_
_geom_angle_atom_site_label_1
_geom_angle_atom_site_label_2
_geom_angle_atom_site_label_3
_geom_angle
_geom_angle_site_symmetry_1
_geom_angle_site_symmetry_3
_geom_angle_publ_flag
N1 Pd1 N1 179.9(3) 2_665 . ?
N1 Pd1 N2 90.05(16) . . ?
N1 Pd1 N2 90.05(16) 2_665 . ?
N1 Pd1 N3 89.95(16) 2_665 . ?
N1 Pd1 N3 89.95(16) . . ?
N3 Pd1 N2 180.0 . . ?
O4 Zn1 O4 137.6(3) 6_565 . ?
O4 Zn1 N7A 105.1(2) 6_565 . ?
O4 Zn1 N7A 102.9(2) 6_565 6_565 ?
O4 Zn1 N7A 102.9(2) . . ?
O4 Zn1 N7A 105.1(2) . 6_565 ?
N7A Zn1 N7A 95.8(3) . 6_565 ?
Zn2 Zn2 Zn2 71.24(2) 3_656 8_466 ?
O1 Zn2 Zn2 81.78(14) . 8_466 ?
O1 Zn2 Zn2 146.05(15) . 3_656 ?
O1 Zn2 O5 106.47(15) . . ?
O1 Zn2 N3A 122.3(2) . 16_656 ?
O1 Zn2 N9A 111.8(2) . 14_556 ?
O5 Zn2 Zn2 39.048(19) . 8_466 ?
O5 Zn2 Zn2 39.902(19) . 3_656 ?
O5 Zn2 N3A 106.76(13) . 16_656 ?
O5 Zn2 N9A 103.74(15) . 14_556 ?
N3A Zn2 Zn2 96.27(14) 16_656 8_466 ?
N3A Zn2 Zn2 81.81(13) 16_656 3_656 ?
N9A Zn2 Zn2 80.47(14) 14_556 3_656 ?
N9A Zn2 Zn2 142.11(15) 14_556 8_466 ?
N9A Zn2 N3A 104.2(2) 14_556 16_656 ?
C1 O1 Zn2 110.8(4) . . ?
Zn2 O5 Zn2 101.90(4) 6_565 3_656 ?
Zn2 O5 Zn2 100.19(4) 3_656 . ?
Zn2 O5 Zn2 101.90(4) 8_466 . ?
Zn2 O5 Zn2 128.08(4) 6_565 . ?
Zn2 O5 Zn2 128.08(4) 8_466 3_656 ?
Zn2 O5 Zn2 100.19(4) 6_565 8_466 ?
C18 O4 Zn1 108.1(7) . . ?
C2A N1A H1A 120.2 . . ?
C2A N1A C6A 119.6(6) . . ?
C6A N1A H1A 120.2 . . ?
C9 N1 Pd1 126.3(5) . . ?
C12 N1 Pd1 126.5(5) . . ?
C12 N1 C9 105.0(7) . . ?
C21 N2 Pd1 125.1(5) 2_665 . ?
C21 N2 Pd1 125.1(5) . . ?
C21 N2 C21 109.8(10) 2_665 . ?
C24 N3 Pd1 126.9(4) . . ?
C24 N3 Pd1 126.9(4) 2_665 . ?
C24 N3 C24 106.1(9) . 2_665 ?
C2A N3A Zn2 124.2(4) . 16_645 ?
C2A N3A C4A 112.6(5) . . ?
C4A N3A Zn2 123.1(4) . 16_645 ?
C5A N7A Zn1 135.7(4) . . ?
C8A N7A Zn1 118.4(4) . . ?
C8A N7A C5A 101.5(4) . . ?
C4A N9A Zn2 127.5(4) . 14_546 ?
C8A N9A Zn2 127.8(4) . 14_546 ?
C8A N9A C4A 104.5(5) . . ?
H10A N10A H10B 120.0 . . ?
C6A N10A H10A 120.0 . . ?
C6A N10A H10B 120.0 . . ?
O1 C1 C2 117.3(6) . . ?
O2 C1 O1 123.0(6) . . ?
O2 C1 C2 119.7(6) . . ?
C3 C2 C1 119.8(6) . . ?
C3 C2 C7 119.5(6) . . ?
C7 C2 C1 120.7(5) . . ?
N1A C2A N3A 128.0(6) . . ?
N1A C2A H2A 116.0 . . ?
N3A C2A H2A 116.0 . . ?
C2 C3 H3 119.9 . . ?
C2 C3 C4 120.2(7) . . ?
C4 C3 H3 119.9 . . ?
N3A C4A N9A 126.8(5) . . ?
N3A C4A C5A 124.9(5) . . ?
N9A C4A C5A 108.1(5) . . ?
C3 C4 H4 119.6 . . ?
C3 C4 C5 120.8(6) . . ?
C5 C4 H4 119.6 . . ?
C4 C5 C6 118.2(6) . . ?
C4 C5 C8 120.1(8) . . ?
C6 C5 C8 121.7(9) . . ?
N7A C5A C6A 131.9(5) . . ?
C4A C5A N7A 109.5(5) . . ?
C4A C5A C6A 118.5(5) . . ?
C5 C6 H6 119.7 . . ?
C7 C6 C5 120.7(7) . . ?
C7 C6 H6 119.7 . . ?
N1A C6A C5A 116.1(5) . . ?
N10A C6A N1A 118.9(6) . . ?
N10A C6A C5A 125.0(6) . . ?
C2 C7 H7 119.8 . . ?
C6 C7 C2 120.5(6) . . ?
C6 C7 H7 119.8 . . ?
N7A C8A H8A 121.9 . . ?
N9A C8A N7A 116.2(5) . . ?
N9A C8A H8A 121.9 . . ?
C9 C8 C5 118.7(7) . . ?
C9 C8 C24 125.6(7) . . ?
C24 C8 C5 115.7(7) . . ?
N1 C9 C10 109.8(6) . . ?
C8 C9 N1 125.1(7) . . ?
C8 C9 C10 125.0(7) . . ?
C9 C10 H10 126.5 . . ?
C11 C10 C9 107.0(7) . . ?
C11 C10 H10 126.5 . . ?
C10 C11 H11 127.0 . . ?
C10 C11 C12 106.1(7) . . ?
C12 C11 H11 127.0 . . ?
N1 C12 C11 111.6(7) . . ?
N1 C12 C13 124.9(7) . . ?
C13 C12 C11 123.5(7) . . ?
C12 C13 C14 115.5(6) . . ?
C12 C13 C21 125.4(7) . . ?
C21 C13 C14 117.9(8) . . ?
C15 C14 C13 127.2(7) . . ?
C20 C14 C13 114.4(8) . . ?
C20 C14 C15 117.9(7) . . ?
C14 C15 H15 119.4 . . ?
C16 C15 C14 121.2(8) . . ?
C16 C15 H15 119.4 . . ?
C15 C16 H16 120.8 . . ?
C17 C16 C15 118.3(8) . . ?
C17 C16 H16 120.8 . . ?
C16 C17 C18 122.3(9) . . ?
C19 C17 C16 120.7(8) . . ?
C19 C17 C18 117.1(9) . . ?
O3 C18 C17 118.0(11) . . ?
O4 C18 O3 117.4(10) . . ?
O4 C18 C17 124.4(10) . . ?
C17 C19 H19 120.0 . . ?
C17 C19 C20 120.0(8) . . ?
C20 C19 H19 120.0 . . ?
C14 C20 C19 121.2(8) . . ?
C14 C20 H20 119.4 . . ?
C19 C20 H20 119.4 . . ?
N2 C21 C13 126.9(9) . . ?
N2 C21 C22 108.3(5) . . ?
C13 C21 C22 124.8(7) . . ?
C21 C22 H22 126.8 . . ?
C22 C22 C21 106.5(3) 2_665 . ?
C22 C22 H22 126.8 2_665 . ?
C23 C23 H23 126.2 2_665 . ?
C23 C23 C24 107.6(5) 2_665 . ?
C24 C23 H23 126.2 . . ?
N3 C24 C8 124.8(7) . . ?
N3 C24 C23 109.3(7) . . ?
C8 C24 C23 125.9(7) . . ?

loop_
_geom_bond_atom_site_label_1
_geom_bond_atom_site_label_2
_geom_bond_distance
_geom_bond_site_symmetry_2
_geom_bond_publ_flag
Pd1 N1 2.017(7) 2_665 ?
Pd1 N1 2.017(7) . ?
Pd1 N2 2.045(10) . ?
Pd1 N3 2.038(8) . ?
Zn1 O4 1.969(6) . ?
Zn1 O4 1.969(6) 6_565 ?
Zn1 N7A 2.030(5) . ?
Zn1 N7A 2.030(5) 6_565 ?
Zn2 Zn2 3.0741(13) 8_466 ?
Zn2 Zn2 3.0366(12) 3_656 ?
Zn2 O1 1.944(4) . ?
Zn2 O5 1.9792(7) . ?
Zn2 N3A 2.053(5) 16_656 ?
Zn2 N9A 1.991(5) 14_556 ?
O1 C1 1.270(8) . ?
O2 C1 1.217(9) . ?
O3 C18 1.261(13) . ?
O4 C18 1.196(13) . ?
N1A H1A 1.0000 . ?
N1A C2A 1.311(9) . ?
N1A C6A 1.385(8) . ?
N1 C9 1.376(9) . ?
N1 C12 1.360(10) . ?
N2 C21 1.341(8) . ?
N2 C21 1.341(8) 2_665 ?
N3 C24 1.349(9) 2_665 ?
N3 C24 1.348(9) . ?
N3A C2A 1.341(8) . ?
N3A C4A 1.348(7) . ?
N7A C5A 1.392(7) . ?
N7A C8A 1.343(7) . ?
N9A C4A 1.356(7) . ?
N9A C8A 1.327(7) . ?
N10A H10A 0.8800 . ?
N10A H10B 0.8800 . ?
N10A C6A 1.308(8) . ?
C1 C2 1.492(8) . ?
C2 C3 1.370(7) . ?
C2 C7 1.388(7) . ?
C2A H2A 0.9500 . ?
C3 H3 0.9500 . ?
C3 C4 1.387(8) . ?
C4A C5A 1.379(8) . ?
C4 H4 0.9500 . ?
C4 C5 1.390(8) . ?
C5 C6 1.390(8) . ?
C5 C8 1.501(10) . ?
C5A C6A 1.407(8) . ?
C6 H6 0.9500 . ?
C6 C7 1.373(7) . ?
C7 H7 0.9500 . ?
C8A H8A 0.9500 . ?
C8 C9 1.370(11) . ?
C8 C24 1.416(11) . ?
C9 C10 1.419(11) . ?
C10 H10 0.9500 . ?
C10 C11 1.360(12) . ?
C11 H11 0.9500 . ?
C11 C12 1.408(13) . ?
C12 C13 1.386(12) . ?
C13 C14 1.538(10) . ?
C13 C21 1.389(6) . ?
C14 C15 1.414(9) . ?
C14 C20 1.386(9) . ?
C15 H15 0.9500 . ?
C15 C16 1.403(8) . ?
C16 H16 0.9500 . ?
C16 C17 1.397(9) . ?
C17 C18 1.482(14) . ?
C17 C19 1.373(8) . ?
C19 H19 0.9500 . ?
C19 C20 1.395(8) . ?
C20 H20 0.9500 . ?
C21 C22 1.426(18) . ?
C22 C22 1.377(11) 2_665 ?
C22 H22 0.9500 . ?
C23 C23 1.290(19) 2_665 ?
C23 H23 0.9500 . ?
C23 C24 1.427(12) . ?

loop_
_geom_contact_atom_site_label_1
_geom_contact_atom_site_label_2
_geom_contact_site_symmetry_2
_geom_contact_distance
_geom_contact_publ_flag
Pd1 Pd1 14_556 6.2117(10) yes
N1 N1 2_665 4.033(13) yes

loop_
_geom_torsion_atom_site_label_1
_geom_torsion_atom_site_label_2
_geom_torsion_atom_site_label_3
_geom_torsion_atom_site_label_4
_geom_torsion
_geom_torsion_site_symmetry_1
_geom_torsion_site_symmetry_2
_geom_torsion_site_symmetry_3
_geom_torsion_site_symmetry_4
_geom_torsion_publ_flag
Pd1 N1 C9 C8 14(2) . . . . ?
Pd1 N1 C9 C10 -168.9(10) . . . . ?
Pd1 N1 C12 C11 164.8(11) . . . . ?
Pd1 N1 C12 C13 -12(3) . . . . ?
Pd1 N2 C21 C13 -2.46(11) . . . . ?
Pd1 N2 C21 C22 177.54(11) . . . . ?
Pd1 N3 C24 C8 -2(2) . . . . ?
Pd1 N3 C24 C23 -179.2(5) . . . . ?
Zn1 O4 C18 O3 -8.6(14) . . . . ?
Zn1 O4 C18 C17 176.4(10) . . . . ?
Zn1 N7A C5A C4A 155.0(4) . . . . ?
Zn1 N7A C5A C6A -25.9(10) . . . . ?
Zn1 N7A C8A N9A -158.9(5) . . . . ?
Zn2 O1 C1 O2 13.0(9) . . . . ?
Zn2 O1 C1 C2 -164.7(5) . . . . ?
Zn2 N3A C2A N1A 179.1(7) 16_645 . . . ?
Zn2 N3A C4A N9A 2.8(8) 16_645 . . . ?
Zn2 N3A C4A C5A 177.9(4) 16_645 . . . ?
Zn2 N9A C4A N3A 2.7(9) 14_546 . . . ?
Zn2 N9A C4A C5A -173.1(4) 14_546 . . . ?
Zn2 N9A C8A N7A 173.2(4) 14_546 . . . ?
O1 C1 C2 C3 170.9(7) . . . . ?
O1 C1 C2 C7 -10.5(11) . . . . ?
O2 C1 C2 C3 -6.9(11) . . . . ?
O2 C1 C2 C7 171.7(8) . . . . ?
N1 C9 C10 C11 7.3(17) . . . . ?
N1 C12 C13 C14 -164.6(16) . . . . ?
N1 C12 C13 C21 2(2) . . . . ?
N2 C21 C22 C22 6.5(3) . . . 2_665 ?
N3A C4A C5A N7A -177.8(5) . . . . ?
N3A C4A C5A C6A 3.0(9) . . . . ?
N7A C5A C6A N1A 178.6(6) . . . . ?
N7A C5A C6A N10A -2.0(12) . . . . ?
N9A C4A C5A N7A -1.9(6) . . . . ?
N9A C4A C5A C6A 178.9(5) . . . . ?
C1 C2 C3 C4 177.7(8) . . . . ?
C1 C2 C7 C6 -179.5(10) . . . . ?
C2 C3 C4 C5 -0.2(13) . . . . ?
C2A N1A C6A N10A -179.7(7) . . . . ?
C2A N1A C6A C5A -0.2(11) . . . . ?
C2A N3A C4A N9A -175.8(6) . . . . ?
C2A N3A C4A C5A -0.7(9) . . . . ?
C3 C2 C7 C6 -0.8(15) . . . . ?
C3 C4 C5 C6 3.0(15) . . . . ?
C3 C4 C5 C8 -177.2(9) . . . . ?
C4A N3A C2A N1A -2.4(11) . . . . ?
C4A N9A C8A N7A -2.4(8) . . . . ?
C4A C5A C6A N1A -2.4(10) . . . . ?
C4A C5A C6A N10A 177.0(7) . . . . ?
C4 C5 C6 C7 -4.8(17) . . . . ?
C4 C5 C8 C9 -72.5(17) . . . . ?
C4 C5 C8 C24 105.9(14) . . . . ?
C5 C6 C7 C2 3.8(18) . . . . ?
C5 C8 C9 N1 164.9(13) . . . . ?
C5 C8 C9 C10 -11(2) . . . . ?
C5 C8 C24 N3 -171.7(12) . . . . ?
C5 C8 C24 C23 5(2) . . . . ?
C5A N7A C8A N9A 1.3(7) . . . . ?
C6 C5 C8 C9 107.4(15) . . . . ?
C6 C5 C8 C24 -74.2(16) . . . . ?
C6A N1A C2A N3A 2.8(13) . . . . ?
C7 C2 C3 C4 -0.9(12) . . . . ?
C8A N7A C5A C4A 0.4(6) . . . . ?
C8A N7A C5A C6A 179.5(7) . . . . ?
C8A N9A C4A N3A 178.3(6) . . . . ?
C8A N9A C4A C5A 2.5(7) . . . . ?
C8 C5 C6 C7 175.4(10) . . . . ?
C8 C9 C10 C11 -176.0(15) . . . . ?
C9 N1 C12 C11 1(2) . . . . ?
C9 N1 C12 C13 -176.4(16) . . . . ?
C9 C8 C24 N3 7(3) . . . . ?
C9 C8 C24 C23 -176.3(15) . . . . ?
C9 C10 C11 C12 -6.4(17) . . . . ?
C10 C11 C12 N1 4(2) . . . . ?
C10 C11 C12 C13 -179.1(16) . . . . ?
C11 C12 C13 C14 18(2) . . . . ?
C11 C12 C13 C21 -174.7(12) . . . . ?
C12 N1 C9 C8 178.3(16) . . . . ?
C12 N1 C9 C10 -4.9(19) . . . . ?
C12 C13 C14 C15 52.8(17) . . . . ?
C12 C13 C14 C20 -118.9(14) . . . . ?
C12 C13 C21 N2 5.7(11) . . . . ?
C12 C13 C21 C22 -174.3(11) . . . . ?
C13 C14 C15 C16 -171.5(12) . . . . ?
C13 C14 C20 C19 173.3(12) . . . . ?
C13 C21 C22 C22 -173.5(3) . . . 2_665 ?
C14 C13 C21 N2 172.3(5) . . . . ?
C14 C13 C21 C22 -7.7(5) . . . . ?
C14 C15 C16 C17 4.2(14) . . . . ?
C15 C14 C20 C19 0.8(19) . . . . ?
C15 C16 C17 C18 171.6(11) . . . . ?
C15 C16 C17 C19 -9.3(19) . . . . ?
C16 C17 C18 O3 -14.7(19) . . . . ?
C16 C17 C18 O4 160.4(13) . . . . ?
C16 C17 C19 C20 10(2) . . . . ?
C17 C19 C20 C14 -6(2) . . . . ?
C18 C17 C19 C20 -170.7(13) . . . . ?
C19 C17 C18 O3 166.2(13) . . . . ?
C19 C17 C18 O4 -18.7(19) . . . . ?
C20 C14 C15 C16 -0.1(14) . . . . ?
C21 N2 C21 C13 177.54(11) 2_665 . . . ?
C21 N2 C21 C22 -2.46(11) 2_665 . . . ?
C21 C13 C14 C15 -115.1(10) . . . . ?
C21 C13 C14 C20 73.2(11) . . . . ?
C23 C23 C24 N3 -2.4(14) 2_665 . . . ?
C23 C23 C24 C8 -179.8(15) 2_665 . . . ?
C24 N3 C24 C8 178(2) 2_665 . . . ?
C24 N3 C24 C23 0.8(5) 2_665 . . . ?
C24 C8 C9 N1 -13(3) . . . . ?
C24 C8 C9 C10 170.4(16) . . . . ?

loop_
_platon_squeeze_void_nr
_platon_squeeze_void_average_x
_platon_squeeze_void_average_y
_platon_squeeze_void_average_z
_platon_squeeze_void_volume
_platon_squeeze_void_count_electrons
_platon_squeeze_void_content
1 0.000 -0.005 0.000 659 197 '2 ?'
2 0.000 -0.010 0.500 659 197 '2 ?'
3 0.000 0.250 0.250 27 2 '2 ?'
4 0.000 0.750 0.750 27 2 '2 ?'
5 0.250 0.236 0.750 861 253 '2 ?'
6 0.250 0.736 0.250 861 253 '2 ?'
7 0.500 0.064 0.500 659 197 '2 ?'
8 0.500 0.420 0.000 659 197 '2 ?'
9 0.500 0.250 0.750 27 2 '2 ?'
10 0.500 0.750 0.250 27 2 '2 ?'
11 0.750 0.236 0.250 861 253 '2 ?'
12 0.750 0.736 0.750 861 253 '2 ?'

loop_
_exptl_oxdiff_crystal_face_indexfrac_h
_exptl_oxdiff_crystal_face_indexfrac_k
_exptl_oxdiff_crystal_face_indexfrac_l
_exptl_oxdiff_crystal_face_x
_exptl_oxdiff_crystal_face_y
_exptl_oxdiff_crystal_face_z
0.9932 -1.0017 2.0057 0.1318 -0.0624 0.0881
-0.9953 1.0016 -1.0066 -0.1039 0.0541 -0.1076
0.0021 0.0001 -0.9991 -0.0279 0.0084 0.0196
-0.0021 -0.0001 0.9991 0.0279 -0.0084 -0.0196
0.0018 -1.0008 -1.9948 0.0295 0.0153 0.1605
1.0043 -0.0003 -1.9939 -0.0648 -0.0275 0.0450
-1.0043 0.0003 1.9939 0.0648 0.0275 -0.0450
-2.0021 0.0009 0.9906 0.0461 0.0801 -0.0313
-1.0000 0.0005 -0.0042 0.0091 0.0442 -0.0059
1.0000 -0.0005 0.0042 -0.0091 -0.0442 0.0059
0.9978 -0.0006 1.0033 0.0187 -0.0526 -0.0137
-0.9978 0.0006 -1.0033 -0.0187 0.0526 0.0137
